data_1008323
loop_
_publ_author_name
'Miraglia, S'
'Hodeau, J L'
'de Bergevin, F'
'Marezio, M'

_publ_section_title
;
Structural studies by electron and X-ray diffraction of the disordered
phases II: (Sn~1-x~Tb~x~)Tb~4~Rh~6~Sn~18~ and (Sn~1-
x~Dy~x~)Dy~4~Os~6~Sn~18~
;
_journal_coden_ASTM ASBSDK
_journal_name_full 'Acta Crystallographica B (39,1983-)'
_journal_page_first 76
_journal_page_last 83
_journal_volume 43
_journal_year 1987
_chemical_formula_structural '(Sn0.4 Tb0.6) Tb4 Rh6 Sn18'
_chemical_formula_sum 'Rh6 Sn18.4 Tb4.6'
_chemical_name_systematic 'Terbium rhodium tin (4.6/6/18.4)'
_space_group_IT_number 225
_symmetry_cell_setting cubic
_symmetry_Int_Tables_number 225
_symmetry_space_group_name_Hall '-F 4 2 3'
_symmetry_space_group_name_H-M 'F m -3 m'
_cell_angle_alpha 90
_cell_angle_beta 90
_cell_angle_gamma 90
_cell_formula_units_Z 4
_cell_length_a 13.772(2)
_cell_length_b 13.772(2)
_cell_length_c 13.772(2)
_cell_volume 2612.1
_cod_database_code 1008323

loop_
_symmetry_equiv_pos_as_xyz
x,y,z
y,z,x
z,x,y
x,z,y
y,x,z
z,y,x
x,-y,-z
y,-z,-x
z,-x,-y
x,-z,-y
y,-x,-z
z,-y,-x
-x,y,-z
-y,z,-x
-z,x,-y
-x,z,-y
-y,x,-z
-z,y,-x
-x,-y,z
-y,-z,x
-z,-x,y
-x,-z,y
-y,-x,z
-z,-y,x
-x,-y,-z
-y,-z,-x
-z,-x,-y
-x,-z,-y
-y,-x,-z
-z,-y,-x
-x,y,z
-y,z,x
-z,x,y
-x,z,y
-y,x,z
-z,y,x
x,-y,z
y,-z,x
z,-x,y
x,-z,y
y,-x,z
z,-y,x
x,y,-z
y,z,-x
z,x,-y
x,z,-y
y,x,-z
z,y,-x
x,1/2+y,1/2+z
1/2+x,y,1/2+z
1/2+x,1/2+y,z
y,1/2+z,1/2+x
1/2+y,z,1/2+x
1/2+y,1/2+z,x
z,1/2+x,1/2+y
1/2+z,x,1/2+y
1/2+z,1/2+x,y
x,1/2+z,1/2+y
1/2+x,z,1/2+y
1/2+x,1/2+z,y
y,1/2+x,1/2+z
1/2+y,x,1/2+z
1/2+y,1/2+x,z
z,1/2+y,1/2+x
1/2+z,y,1/2+x
1/2+z,1/2+y,x
x,1/2-y,1/2-z
1/2+x,-y,1/2-z
1/2+x,1/2-y,-z
y,1/2-z,1/2-x
1/2+y,-z,1/2-x
1/2+y,1/2-z,-x
z,1/2-x,1/2-y
1/2+z,-x,1/2-y
1/2+z,1/2-x,-y
x,1/2-z,1/2-y
1/2+x,-z,1/2-y
1/2+x,1/2-z,-y
y,1/2-x,1/2-z
1/2+y,-x,1/2-z
1/2+y,1/2-x,-z
z,1/2-y,1/2-x
1/2+z,-y,1/2-x
1/2+z,1/2-y,-x
-x,1/2+y,1/2-z
1/2-x,y,1/2-z
1/2-x,1/2+y,-z
-y,1/2+z,1/2-x
1/2-y,z,1/2-x
1/2-y,1/2+z,-x
-z,1/2+x,1/2-y
1/2-z,x,1/2-y
1/2-z,1/2+x,-y
-x,1/2+z,1/2-y
1/2-x,z,1/2-y
1/2-x,1/2+z,-y
-y,1/2+x,1/2-z
1/2-y,x,1/2-z
1/2-y,1/2+x,-z
-z,1/2+y,1/2-x
1/2-z,y,1/2-x
1/2-z,1/2+y,-x
-x,1/2-y,1/2+z
1/2-x,-y,1/2+z
1/2-x,1/2-y,z
-y,1/2-z,1/2+x
1/2-y,-z,1/2+x
1/2-y,1/2-z,x
-z,1/2-x,1/2+y
1/2-z,-x,1/2+y
1/2-z,1/2-x,y
-x,1/2-z,1/2+y
1/2-x,-z,1/2+y
1/2-x,1/2-z,y
-y,1/2-x,1/2+z
1/2-y,-x,1/2+z
1/2-y,1/2-x,z
-z,1/2-y,1/2+x
1/2-z,-y,1/2+x
1/2-z,1/2-y,x
-x,1/2-y,1/2-z
1/2-x,-y,1/2-z
1/2-x,1/2-y,-z
-y,1/2-z,1/2-x
1/2-y,-z,1/2-x
1/2-y,1/2-z,-x
-z,1/2-x,1/2-y
1/2-z,-x,1/2-y
1/2-z,1/2-x,-y
-x,1/2-z,1/2-y
1/2-x,-z,1/2-y
1/2-x,1/2-z,-y
-y,1/2-x,1/2-z
1/2-y,-x,1/2-z
1/2-y,1/2-x,-z
-z,1/2-y,1/2-x
1/2-z,-y,1/2-x
1/2-z,1/2-y,-x
-x,1/2+y,1/2+z
1/2-x,y,1/2+z
1/2-x,1/2+y,z
-y,1/2+z,1/2+x
1/2-y,z,1/2+x
1/2-y,1/2+z,x
-z,1/2+x,1/2+y
1/2-z,x,1/2+y
1/2-z,1/2+x,y
-x,1/2+z,1/2+y
1/2-x,z,1/2+y
1/2-x,1/2+z,y
-y,1/2+x,1/2+z
1/2-y,x,1/2+z
1/2-y,1/2+x,z
-z,1/2+y,1/2+x
1/2-z,y,1/2+x
1/2-z,1/2+y,x
x,1/2-y,1/2+z
1/2+x,-y,1/2+z
1/2+x,1/2-y,z
y,1/2-z,1/2+x
1/2+y,-z,1/2+x
1/2+y,1/2-z,x
z,1/2-x,1/2+y
1/2+z,-x,1/2+y
1/2+z,1/2-x,y
x,1/2-z,1/2+y
1/2+x,-z,1/2+y
1/2+x,1/2-z,y
y,1/2-x,1/2+z
1/2+y,-x,1/2+z
1/2+y,1/2-x,z
z,1/2-y,1/2+x
1/2+z,-y,1/2+x
1/2+z,1/2-y,x
x,1/2+y,1/2-z
1/2+x,y,1/2-z
1/2+x,1/2+y,-z
y,1/2+z,1/2-x
1/2+y,z,1/2-x
1/2+y,1/2+z,-x
z,1/2+x,1/2-y
1/2+z,x,1/2-y
1/2+z,1/2+x,-y
x,1/2+z,1/2-y
1/2+x,z,1/2-y
1/2+x,1/2+z,-y
y,1/2+x,1/2-z
1/2+y,x,1/2-z
1/2+y,1/2+x,-z
z,1/2+y,1/2-x
1/2+z,y,1/2-x
1/2+z,1/2+y,-x

loop_
_atom_site_label
_atom_site_type_symbol
_atom_site_symmetry_multiplicity
_atom_site_Wyckoff_symbol
_atom_site_fract_x
_atom_site_fract_y
_atom_site_fract_z
_atom_site_occupancy
_atom_site_attached_hydrogens
_atom_site_calc_flag
Sn1 Sn0 4 b 0.5 0.5 0.5 0.4(1) 0 d
Tb1 Tb0 4 b 0.5 0.5 0.5 0.6(1) 0 d
Tb2 Tb0 32 f 0.1371(3) 0.1371(3) 0.1371(3) 0.5 0 d
Sn2 Sn0 32 f 0.0876(5) 0.0876(5) 0.0876(5) 0.5 0 d
Sn3 Sn0 96 k 0.1745(2) 0.1745(2) 0.5131(2) 0.5 0 d
Sn4 Sn0 8 c 0.25 0.25 0.25 1. 0 d
Rh1 Rh0 24 e 0.2447(2) 0. 0. 1. 0 d

loop_
_atom_type_symbol
_atom_type_oxidation_number
Sn0 0.000
Tb0 0.000
Rh0 0.000
